data_7002305
loop_
_publ_author_name
'Chai, Zuo-Yun'
'Wang, Zhong-Xia'

_publ_section_title
;
 Synthesis and characterization of Sn(II), Pb(II) and Yb(II) complexes
 supported by [C(Ph2P&#xE001;NSiMe3){6-(2-RC5H3N)}]2&#x2212; or
 [CH(Ph2P&#xE001;NSiMe3){6-(2-RC5H3N)}]&#x2212; (R =
 3,5-dimethyl-1-pyrazolyl or iminophosphoranyl) ligands
;
_journal_issue 38
_journal_name_full 'Dalton Transactions'
_journal_page_first 8005
_journal_page_last 8012
_journal_paper_doi 10.1039/b906266a
_journal_year 2009
_chemical_formula_sum 'C49 H65 N4 P2 Si3 Sn'
_chemical_formula_weight 974.95
_chemical_name_systematic
;
?
;
_space_group_IT_number 2
_symmetry_cell_setting triclinic
_symmetry_space_group_name_Hall '-P 1'
_symmetry_space_group_name_H-M 'P -1'
_atom_sites_solution_hydrogens geom
_atom_sites_solution_primary direct
_atom_sites_solution_secondary difmap
_audit_creation_method SHELXL-97
_cell_angle_alpha 80.404(3)
_cell_angle_beta 72.936(3)
_cell_angle_gamma 71.534(2)
_cell_formula_units_Z 2
_cell_length_a 10.4319(16)
_cell_length_b 15.457(3)
_cell_length_c 17.668(3)
_cell_measurement_reflns_used 3708
_cell_measurement_temperature 293(2)
_cell_measurement_theta_max 26.25
_cell_measurement_theta_min 2.16
_cell_volume 2574.7(8)
_computing_cell_refinement 'Bruker SMART'
_computing_data_collection 'Bruker SMART'
_computing_data_reduction 'Bruker SAINT'
_computing_molecular_graphics 'Bruker SHELXTL'
_computing_publication_material 'Bruker SHELXTL'
_computing_structure_refinement 'SHELXL-97 (Sheldrick, 1997)'
_computing_structure_solution 'SHELXS-97 (Sheldrick, 1990)'
_diffrn_ambient_temperature 293(2)
_diffrn_measured_fraction_theta_full 0.924
_diffrn_measured_fraction_theta_max 0.924
_diffrn_measurement_device_type 'CCD area detector'
_diffrn_measurement_method 'phi and omega scans'
_diffrn_radiation_monochromator graphite
_diffrn_radiation_source 'fine-focus sealed tube'
_diffrn_radiation_type MoK\a
_diffrn_radiation_wavelength 0.71073
_diffrn_reflns_av_R_equivalents 0.0250
_diffrn_reflns_av_sigmaI/netI 0.0592
_diffrn_reflns_limit_h_max 9
_diffrn_reflns_limit_h_min -12
_diffrn_reflns_limit_k_max 18
_diffrn_reflns_limit_k_min -15
_diffrn_reflns_limit_l_max 18
_diffrn_reflns_limit_l_min -21
_diffrn_reflns_number 10880
_diffrn_reflns_theta_full 25.02
_diffrn_reflns_theta_max 25.02
_diffrn_reflns_theta_min 1.39
_diffrn_standards_decay_% 0
_diffrn_standards_interval_count 0
_diffrn_standards_interval_time 0
_diffrn_standards_number 0
_exptl_absorpt_coefficient_mu 0.664
_exptl_absorpt_correction_T_max 0.936
_exptl_absorpt_correction_T_min 0.900
_exptl_absorpt_correction_type multi-scan
_exptl_absorpt_process_details sadabs
_exptl_crystal_density_diffrn 1.258
_exptl_crystal_density_meas ?
_exptl_crystal_density_method 'not measured'
_exptl_crystal_F_000 1018
_exptl_crystal_size_max 0.22
_exptl_crystal_size_mid 0.20
_exptl_crystal_size_min 0.16
_refine_diff_density_max 0.964
_refine_diff_density_min -0.366
_refine_diff_density_rms 0.068
_refine_ls_extinction_method none
_refine_ls_goodness_of_fit_ref 1.032
_refine_ls_hydrogen_treatment constr
_refine_ls_matrix_type full
_refine_ls_number_parameters 543
_refine_ls_number_reflns 8408
_refine_ls_number_restraints 32
_refine_ls_restrained_S_all 1.052
_refine_ls_R_factor_all 0.0766
_refine_ls_R_factor_gt 0.0456
_refine_ls_shift/su_max 0.005
_refine_ls_shift/su_mean 0.000
_refine_ls_structure_factor_coef Fsqd
_refine_ls_weighting_details 'calc w=1/[\s^2^(Fo^2^)+(0.0522P)^2^+1.8784P] where P=(Fo^2^+2Fc^2^)/3'
_refine_ls_weighting_scheme calc
_refine_ls_wR_factor_gt 0.1057
_refine_ls_wR_factor_ref 0.1250
_reflns_number_gt 5929
_reflns_number_total 8408
_reflns_threshold_expression >2sigma(I)
_cod_data_source_file b906266a.txt
_cod_data_source_block 11
_cod_depositor_comments
;
The following automatic conversions were performed:
'_symmetry_cell_setting' value 'Triclinic' changed to 'triclinic'
according to '/home/saulius/struct/CIF-dictionaries/cif_core.dic'
dictionary named 'cif_core.dic' version 2.4.1 from 2010-06-29.

Automatic conversion script
Id: cif_fix_enum 1527 2010-12-29 10:47:43Z saulius 

The following automatic conversions were performed:

'_exptl_crystal_density_meas' value 'NONE' was changed to '?' - the
value is perceived as not measured.

Automatic conversion script
Id: cif_fix_values 3008 2015-01-20 13:52:24Z robertas 
;
_cod_original_cell_volume 2574.7(7)
_cod_original_sg_symbol_H-M P-1
_cod_database_code 7002305

loop_
_symmetry_equiv_pos_as_xyz
'x, y, z'
'-x, -y, -z'

loop_
_atom_site_label
_atom_site_type_symbol
_atom_site_fract_x
_atom_site_fract_y
_atom_site_fract_z
_atom_site_U_iso_or_equiv
_atom_site_adp_type
_atom_site_occupancy
_atom_site_symmetry_multiplicity
_atom_site_calc_flag
_atom_site_refinement_flags
_atom_site_disorder_assembly
_atom_site_disorder_group
Sn1 Sn -0.00435(4) 0.97465(2) 0.70997(2) 0.04985(13) Uani 1 1 d . . .
P1 P 0.34454(13) 0.69669(8) 0.60778(7) 0.0426(3) Uani 1 1 d . . .
P2 P 0.15320(13) 1.12628(8) 0.70479(7) 0.0434(3) Uani 1 1 d . . .
Si1 Si 0.55106(16) 0.57399(10) 0.69428(10) 0.0593(4) Uani 1 1 d . . .
Si2 Si 0.05854(17) 0.85557(10) 0.88410(8) 0.0595(4) Uani 1 1 d . . .
Si3 Si -0.19535(18) 0.86313(13) 0.83285(12) 0.0825(6) Uani 1 1 d . . .
N1 N 0.4868(4) 0.6363(3) 0.6203(2) 0.0552(11) Uani 1 1 d . . .
N2 N 0.2247(4) 0.9499(2) 0.6789(2) 0.0426(9) Uani 1 1 d . . .
N3 N 0.0159(4) 1.0968(2) 0.7529(2) 0.0489(10) Uani 1 1 d . . .
N4 N -0.0424(4) 0.8916(3) 0.8168(2) 0.0515(10) Uani 1 1 d . . .
C1 C 0.2178(5) 0.6325(3) 0.6306(3) 0.0451(11) Uani 1 1 d . . .
C2 C 0.1105(6) 0.6404(4) 0.6960(4) 0.0764(17) Uani 1 1 d . . .
H2 H 0.0929 0.6860 0.7291 0.092 Uiso 1 1 calc R . .
C3 C 0.0252(7) 0.5830(5) 0.7157(4) 0.088(2) Uani 1 1 d . . .
H3 H -0.0493 0.5910 0.7609 0.105 Uiso 1 1 calc R . .
C4 C 0.0498(7) 0.5171(4) 0.6704(5) 0.0786(19) Uani 1 1 d . . .
H4 H -0.0049 0.4768 0.6850 0.094 Uiso 1 1 calc R . .
C5 C 0.1529(8) 0.5078(4) 0.6035(5) 0.096(2) Uani 1 1 d . . .
H5 H 0.1675 0.4629 0.5703 0.115 Uiso 1 1 calc R . .
C6 C 0.2375(7) 0.5651(4) 0.5841(4) 0.0808(19) Uani 1 1 d . . .
H6 H 0.3101 0.5575 0.5380 0.097 Uiso 1 1 calc R . .
C7 C 0.3703(5) 0.7299(4) 0.5025(3) 0.0524(13) Uani 1 1 d . . .
C8 C 0.4690(6) 0.6708(5) 0.4493(4) 0.0767(18) Uani 1 1 d . . .
H8 H 0.5238 0.6156 0.4675 0.092 Uiso 1 1 calc R . .
C9 C 0.4860(10) 0.6946(8) 0.3680(5) 0.120(4) Uani 1 1 d . . .
H9 H 0.5504 0.6542 0.3317 0.144 Uiso 1 1 calc R . .
C10 C 0.4086(12) 0.7767(10) 0.3415(5) 0.134(5) Uani 1 1 d . . .
H10 H 0.4215 0.7928 0.2873 0.161 Uiso 1 1 calc R . .
C11 C 0.3140(9) 0.8343(7) 0.3934(5) 0.111(3) Uani 1 1 d . . .
H11 H 0.2615 0.8901 0.3748 0.134 Uiso 1 1 calc R . .
C12 C 0.2934(6) 0.8118(4) 0.4739(3) 0.0713(17) Uani 1 1 d . . .
H12 H 0.2270 0.8525 0.5092 0.086 Uiso 1 1 calc R . .
C13 C 0.5977(8) 0.6459(5) 0.7493(4) 0.109(3) Uani 1 1 d . . .
H13A H 0.6725 0.6685 0.7151 0.164 Uiso 1 1 calc R . .
H13B H 0.6270 0.6102 0.7944 0.164 Uiso 1 1 calc R . .
H13C H 0.5177 0.6966 0.7671 0.164 Uiso 1 1 calc R . .
C14 C 0.4284(7) 0.5158(4) 0.7680(4) 0.088(2) Uani 1 1 d . . .
H14A H 0.3458 0.5610 0.7927 0.133 Uiso 1 1 calc R . .
H14B H 0.4733 0.4796 0.8077 0.133 Uiso 1 1 calc R . .
H14C H 0.4032 0.4769 0.7412 0.133 Uiso 1 1 calc R . .
C15 C 0.7113(6) 0.4844(4) 0.6500(4) 0.090(2) Uani 1 1 d . . .
H15A H 0.6872 0.4452 0.6230 0.135 Uiso 1 1 calc R . .
H15B H 0.7528 0.4489 0.6912 0.135 Uiso 1 1 calc R . .
H15C H 0.7767 0.5129 0.6128 0.135 Uiso 1 1 calc R . .
C16 C 0.2574(5) 0.7962(3) 0.6556(3) 0.0480(12) Uani 1 1 d . . .
H16 H 0.1676 0.8011 0.6880 0.058 Uiso 1 1 calc R . .
C17 C 0.3111(5) 0.8684(3) 0.6491(3) 0.0410(11) Uani 1 1 d . . .
C18 C 0.4526(5) 0.8641(3) 0.6112(3) 0.0534(13) Uani 1 1 d . . .
H18 H 0.5124 0.8105 0.5892 0.064 Uiso 1 1 calc R . .
C19 C 0.5025(5) 0.9353(4) 0.6063(3) 0.0611(14) Uani 1 1 d . . .
H19 H 0.5960 0.9306 0.5815 0.073 Uiso 1 1 calc R . .
C20 C 0.4131(5) 1.0169(3) 0.6386(3) 0.0566(13) Uani 1 1 d . . .
H20 H 0.4463 1.0667 0.6364 0.068 Uiso 1 1 calc R . .
C21 C 0.2779(5) 1.0211(3) 0.6728(3) 0.0442(11) Uani 1 1 d . . .
C22 C 0.1354(5) 1.1992(3) 0.6157(3) 0.0468(12) Uani 1 1 d . . .
C23 C 0.2364(5) 1.2407(3) 0.5730(3) 0.0502(12) Uani 1 1 d . . .
H23 H 0.3125 1.2351 0.5926 0.060 Uiso 1 1 calc R . .
C24 C 0.2261(6) 1.2900(3) 0.5022(3) 0.0579(14) Uani 1 1 d . . .
H24 H 0.2951 1.3176 0.4736 0.069 Uiso 1 1 calc R . .
C25 C 0.1157(7) 1.2984(4) 0.4740(4) 0.0825(19) Uani 1 1 d . . .
H25 H 0.1083 1.3326 0.4262 0.099 Uiso 1 1 calc R . .
C26 C 0.0151(8) 1.2575(5) 0.5145(4) 0.109(3) Uani 1 1 d . . .
H26 H -0.0605 1.2634 0.4944 0.130 Uiso 1 1 calc R . .
C27 C 0.0255(6) 1.2072(4) 0.5857(4) 0.0789(19) Uani 1 1 d . . .
H27 H -0.0428 1.1785 0.6134 0.095 Uiso 1 1 calc R . .
C28 C 0.2198(5) 1.1804(3) 0.7605(3) 0.0474(12) Uani 1 1 d . . .
C29 C 0.1771(6) 1.2740(4) 0.7614(3) 0.0635(15) Uani 1 1 d . . .
H29 H 0.1189 1.3093 0.7298 0.076 Uiso 1 1 calc R . .
C30 C 0.2190(8) 1.3158(5) 0.8080(4) 0.085(2) Uani 1 1 d . . .
H30 H 0.1879 1.3791 0.8090 0.102 Uiso 1 1 calc R . .
C31 C 0.3064(8) 1.2648(6) 0.8532(4) 0.090(2) Uani 1 1 d . . .
H31 H 0.3352 1.2933 0.8850 0.108 Uiso 1 1 calc R . .
C32 C 0.3509(7) 1.1733(5) 0.8521(3) 0.0779(18) Uani 1 1 d . . .
H32 H 0.4119 1.1390 0.8824 0.093 Uiso 1 1 calc R . .
C33 C 0.3078(5) 1.1297(4) 0.8067(3) 0.0598(14) Uani 1 1 d . . .
H33 H 0.3379 1.0662 0.8072 0.072 Uiso 1 1 calc R . .
C34 C -0.1008(5) 1.1546(3) 0.8030(3) 0.0489(12) Uani 1 1 d . . .
C35 C -0.1523(7) 1.2454(4) 0.7868(4) 0.097(2) Uani 1 1 d . . .
H35 H -0.1109 1.2734 0.7393 0.117 Uiso 1 1 calc R . .
C36 C -0.2651(7) 1.2977(5) 0.8392(4) 0.108(3) Uani 1 1 d . . .
H36 H -0.2940 1.3606 0.8272 0.129 Uiso 1 1 calc R . .
C37 C -0.3346(6) 1.2612(5) 0.9069(4) 0.0715(16) Uani 1 1 d . . .
C38 C -0.2878(7) 1.1708(5) 0.9220(4) 0.086(2) Uani 1 1 d . . .
H38 H -0.3339 1.1429 0.9681 0.104 Uiso 1 1 calc R . .
C39 C -0.1732(6) 1.1176(4) 0.8713(3) 0.0743(17) Uani 1 1 d . . .
H39 H -0.1444 1.0549 0.8841 0.089 Uiso 1 1 calc R . .
C40 C -0.4559(7) 1.3190(5) 0.9654(4) 0.097(2) Uani 1 1 d . . .
H40A H -0.5180 1.2834 0.9942 0.146 Uiso 1 1 calc R . .
H40B H -0.5055 1.3713 0.9372 0.146 Uiso 1 1 calc R . .
H40C H -0.4210 1.3391 1.0019 0.146 Uiso 1 1 calc R . .
C41 C 0.1859(7) 0.9211(4) 0.8693(3) 0.0800(18) Uani 1 1 d . . .
H41A H 0.2529 0.9098 0.8189 0.120 Uiso 1 1 calc R . .
H41B H 0.2334 0.9022 0.9110 0.120 Uiso 1 1 calc R . .
H41C H 0.1376 0.9852 0.8705 0.120 Uiso 1 1 calc R . .
C42 C -0.0497(8) 0.8686(6) 0.9887(4) 0.110(3) Uani 1 1 d . . .
H42A H -0.1216 0.8387 0.9987 0.165 Uiso 1 1 calc R . .
H42B H -0.0919 0.9324 0.9966 0.165 Uiso 1 1 calc R . .
H42C H 0.0086 0.8414 1.0244 0.165 Uiso 1 1 calc R . .
C43 C 0.1622(8) 0.7343(4) 0.8773(4) 0.095(2) Uani 1 1 d . . .
H43A H 0.1004 0.6966 0.8882 0.142 Uiso 1 1 calc R . .
H43B H 0.2171 0.7172 0.9154 0.142 Uiso 1 1 calc R . .
H43C H 0.2230 0.7261 0.8248 0.142 Uiso 1 1 calc R . .
C44 C -0.1919(8) 0.7496(5) 0.8858(4) 0.104(2) Uani 1 1 d . . .
H44A H -0.1115 0.7045 0.8587 0.156 Uiso 1 1 calc R . .
H44B H -0.2753 0.7349 0.8871 0.156 Uiso 1 1 calc R . .
H44C H -0.1869 0.7501 0.9391 0.156 Uiso 1 1 calc R . .
C45 C -0.2337(10) 0.8587(7) 0.7382(5) 0.144(3) Uani 1 1 d U . .
H45A H -0.2725 0.9197 0.7171 0.216 Uiso 1 1 calc R . .
H45B H -0.2996 0.8242 0.7473 0.216 Uiso 1 1 calc R . .
H45C H -0.1489 0.8298 0.7009 0.216 Uiso 1 1 calc R . .
C46 C -0.3458(9) 0.9448(7) 0.8930(6) 0.167(4) Uani 1 1 d U . .
H46A H -0.3242 0.9519 0.9404 0.251 Uiso 1 1 calc R . .
H46B H -0.4261 0.9222 0.9070 0.251 Uiso 1 1 calc R . .
H46C H -0.3654 1.0030 0.8629 0.251 Uiso 1 1 calc R . .
C49 C 0.9867(13) 0.4822(9) 0.9719(6) 0.169(5) Uani 1 1 d DU . .
H49A H 1.0299 0.4166 0.9729 0.203 Uiso 1 1 calc R . .
H49B H 1.0223 0.5098 0.9196 0.203 Uiso 1 1 calc R . .
C47 C 0.8329(13) 0.5031(9) 0.9911(8) 0.193(5) Uani 1 1 d DU . .
H47A H 0.7914 0.5685 0.9947 0.232 Uiso 1 1 calc R . .
H47B H 0.8000 0.4725 1.0424 0.232 Uiso 1 1 calc R . .
C48 C 0.7868(18) 0.4736(11) 0.9305(9) 0.280(9) Uani 1 1 d DU . .
H48A H 0.8020 0.5125 0.8823 0.420 Uiso 1 1 calc R . .
H48B H 0.6891 0.4777 0.9496 0.420 Uiso 1 1 calc R . .
H48C H 0.8394 0.4115 0.9202 0.420 Uiso 1 1 calc R . .

loop_
_atom_site_aniso_label
_atom_site_aniso_U_11
_atom_site_aniso_U_22
_atom_site_aniso_U_33
_atom_site_aniso_U_23
_atom_site_aniso_U_13
_atom_site_aniso_U_12
Sn1 0.0446(2) 0.0490(2) 0.0549(2) 0.00569(15) -0.01040(17) -0.01913(16)
P1 0.0383(7) 0.0389(7) 0.0497(7) -0.0031(5) -0.0084(6) -0.0128(5)
P2 0.0415(7) 0.0356(6) 0.0489(7) 0.0013(5) -0.0062(6) -0.0128(5)
Si1 0.0504(9) 0.0539(9) 0.0751(11) 0.0080(7) -0.0226(8) -0.0178(7)
Si2 0.0738(11) 0.0536(9) 0.0439(8) 0.0027(7) -0.0043(7) -0.0218(8)
Si3 0.0560(11) 0.0731(12) 0.1078(15) 0.0082(10) 0.0008(10) -0.0319(9)
N1 0.046(2) 0.050(2) 0.069(3) 0.002(2) -0.016(2) -0.016(2)
N2 0.041(2) 0.039(2) 0.042(2) -0.0010(17) -0.0029(18) -0.0132(18)
N3 0.040(2) 0.037(2) 0.057(3) 0.0028(18) 0.003(2) -0.0108(18)
N4 0.047(2) 0.045(2) 0.058(3) 0.0035(19) 0.000(2) -0.0211(19)
C1 0.035(3) 0.042(3) 0.056(3) 0.004(2) -0.012(2) -0.012(2)
C2 0.072(4) 0.083(4) 0.081(4) -0.012(3) -0.005(4) -0.041(4)
C3 0.072(4) 0.082(5) 0.109(5) -0.007(4) 0.001(4) -0.044(4)
C4 0.066(4) 0.051(4) 0.124(6) 0.022(4) -0.032(4) -0.032(3)
C5 0.103(6) 0.057(4) 0.140(7) -0.018(4) -0.025(5) -0.038(4)
C6 0.086(5) 0.050(3) 0.110(5) -0.029(3) -0.002(4) -0.034(3)
C7 0.044(3) 0.069(4) 0.051(3) -0.004(3) -0.006(3) -0.032(3)
C8 0.064(4) 0.106(5) 0.068(4) -0.028(4) 0.004(3) -0.044(4)
C9 0.113(7) 0.208(11) 0.068(6) -0.055(6) 0.027(5) -0.110(8)
C10 0.131(10) 0.256(15) 0.060(5) 0.019(7) -0.018(6) -0.140(10)
C11 0.097(6) 0.175(9) 0.082(6) 0.060(6) -0.046(5) -0.080(6)
C12 0.062(4) 0.092(5) 0.068(4) 0.021(3) -0.027(3) -0.037(3)
C13 0.121(6) 0.132(7) 0.110(6) -0.008(5) -0.056(5) -0.062(5)
C14 0.074(4) 0.081(5) 0.092(5) 0.019(4) -0.009(4) -0.023(4)
C15 0.058(4) 0.077(4) 0.111(5) 0.019(4) -0.012(4) -0.009(3)
C16 0.038(3) 0.046(3) 0.053(3) -0.008(2) 0.004(2) -0.016(2)
C17 0.040(3) 0.040(3) 0.041(3) -0.003(2) -0.005(2) -0.014(2)
C18 0.046(3) 0.042(3) 0.066(3) -0.011(2) -0.006(3) -0.010(2)
C19 0.037(3) 0.057(3) 0.081(4) -0.011(3) 0.002(3) -0.015(3)
C20 0.048(3) 0.042(3) 0.080(4) -0.006(3) -0.006(3) -0.022(2)
C21 0.042(3) 0.042(3) 0.047(3) -0.001(2) -0.007(2) -0.015(2)
C22 0.044(3) 0.039(3) 0.053(3) 0.003(2) -0.009(2) -0.013(2)
C23 0.044(3) 0.050(3) 0.053(3) 0.001(2) -0.006(2) -0.017(2)
C24 0.062(4) 0.047(3) 0.057(3) 0.005(2) -0.002(3) -0.022(3)
C25 0.088(5) 0.086(5) 0.075(4) 0.033(3) -0.035(4) -0.034(4)
C26 0.104(6) 0.134(6) 0.116(6) 0.068(5) -0.074(5) -0.069(5)
C27 0.060(4) 0.089(4) 0.095(5) 0.041(4) -0.036(4) -0.041(3)
C28 0.047(3) 0.046(3) 0.046(3) -0.008(2) 0.001(2) -0.018(2)
C29 0.075(4) 0.051(3) 0.059(3) -0.013(3) -0.009(3) -0.014(3)
C30 0.111(6) 0.070(4) 0.075(4) -0.032(4) 0.001(4) -0.036(4)
C31 0.116(6) 0.109(6) 0.058(4) -0.022(4) -0.015(4) -0.049(5)
C32 0.080(5) 0.107(6) 0.057(4) 0.000(4) -0.021(3) -0.040(4)
C33 0.058(3) 0.059(3) 0.063(4) 0.000(3) -0.014(3) -0.022(3)
C34 0.044(3) 0.044(3) 0.053(3) -0.004(2) -0.004(3) -0.011(2)
C35 0.081(5) 0.058(4) 0.091(5) 0.011(3) 0.030(4) 0.009(3)
C36 0.089(5) 0.063(4) 0.110(6) 0.010(4) 0.016(5) 0.016(4)
C37 0.049(4) 0.079(4) 0.071(4) -0.009(3) -0.003(3) -0.006(3)
C38 0.084(5) 0.091(5) 0.060(4) -0.003(4) 0.010(4) -0.019(4)
C39 0.079(4) 0.059(4) 0.059(4) 0.000(3) 0.006(3) -0.009(3)
C40 0.065(4) 0.107(6) 0.093(5) -0.033(4) 0.007(4) 0.001(4)
C41 0.105(5) 0.087(5) 0.064(4) 0.014(3) -0.035(4) -0.046(4)
C42 0.141(7) 0.132(7) 0.053(4) -0.006(4) 0.001(4) -0.059(6)
C43 0.124(6) 0.062(4) 0.091(5) 0.005(3) -0.043(4) -0.008(4)
C44 0.106(6) 0.104(6) 0.104(6) 0.012(4) 0.003(4) -0.070(5)
C45 0.143(6) 0.170(7) 0.164(7) 0.050(5) -0.071(5) -0.108(6)
C46 0.104(6) 0.146(7) 0.224(8) -0.023(6) 0.009(6) -0.040(5)
C49 0.171(7) 0.133(7) 0.152(8) -0.008(6) 0.002(7) -0.014(6)
C47 0.209(9) 0.148(8) 0.196(9) 0.024(7) -0.029(7) -0.054(7)
C48 0.304(12) 0.258(12) 0.274(12) -0.015(9) -0.053(9) -0.096(9)

loop_
_atom_type_symbol
_atom_type_description
_atom_type_scat_dispersion_real
_atom_type_scat_dispersion_imag
_atom_type_scat_source
C C 0.0033 0.0016 'International Tables Vol C Tables 4.2.6.8 and 6.1.1.4'
H H 0.0000 0.0000 'International Tables Vol C Tables 4.2.6.8 and 6.1.1.4'
N N 0.0061 0.0033 'International Tables Vol C Tables 4.2.6.8 and 6.1.1.4'
Si Si 0.0817 0.0704 'International Tables Vol C Tables 4.2.6.8 and 6.1.1.4'
P P 0.1023 0.0942 'International Tables Vol C Tables 4.2.6.8 and 6.1.1.4'
Sn Sn -0.6537 1.4246 'International Tables Vol C Tables 4.2.6.8 and 6.1.1.4'

loop_
_geom_angle_atom_site_label_1
_geom_angle_atom_site_label_2
_geom_angle_atom_site_label_3
_geom_angle
_geom_angle_site_symmetry_1
_geom_angle_site_symmetry_3
_geom_angle_publ_flag
N4 Sn1 N2 102.79(14) . . ?
N4 Sn1 N3 101.47(14) . . ?
N2 Sn1 N3 77.77(14) . . ?
N1 P1 C16 121.0(2) . . ?
N1 P1 C7 107.0(2) . . ?
C16 P1 C7 106.4(2) . . ?
N1 P1 C1 111.7(2) . . ?
C16 P1 C1 105.0(2) . . ?
C7 P1 C1 104.5(2) . . ?
N3 P2 C21 103.8(2) . . ?
N3 P2 C28 115.2(2) . . ?
C21 P2 C28 110.4(2) . . ?
N3 P2 C22 114.2(2) . . ?
C21 P2 C22 105.8(2) . . ?
C28 P2 C22 107.1(2) . . ?
N1 Si1 C13 110.6(3) . . ?
N1 Si1 C15 107.7(3) . . ?
C13 Si1 C15 109.0(3) . . ?
N1 Si1 C14 114.0(3) . . ?
C13 Si1 C14 107.4(3) . . ?
C15 Si1 C14 108.1(3) . . ?
N4 Si2 C43 112.2(3) . . ?
N4 Si2 C41 112.8(2) . . ?
C43 Si2 C41 106.0(3) . . ?
N4 Si2 C42 112.0(3) . . ?
C43 Si2 C42 107.5(3) . . ?
C41 Si2 C42 105.9(3) . . ?
N4 Si3 C44 113.7(3) . . ?
N4 Si3 C46 111.9(4) . . ?
C44 Si3 C46 105.8(4) . . ?
N4 Si3 C45 111.3(3) . . ?
C44 Si3 C45 105.1(4) . . ?
C46 Si3 C45 108.5(5) . . ?
P1 N1 Si1 138.1(3) . . ?
C21 N2 C17 119.6(4) . . ?
C21 N2 Sn1 119.4(3) . . ?
C17 N2 Sn1 119.4(3) . . ?
C34 N3 P2 123.4(3) . . ?
C34 N3 Sn1 120.5(3) . . ?
P2 N3 Sn1 114.1(2) . . ?
Si3 N4 Si2 121.4(2) . . ?
Si3 N4 Sn1 111.4(2) . . ?
Si2 N4 Sn1 127.2(2) . . ?
C2 C1 C6 116.2(5) . . ?
C2 C1 P1 124.1(4) . . ?
C6 C1 P1 119.4(4) . . ?
C1 C2 C3 122.2(6) . . ?
C1 C2 H2 118.9 . . ?
C3 C2 H2 118.9 . . ?
C4 C3 C2 119.9(7) . . ?
C4 C3 H3 120.1 . . ?
C2 C3 H3 120.1 . . ?
C3 C4 C5 120.3(6) . . ?
C3 C4 H4 119.8 . . ?
C5 C4 H4 119.8 . . ?
C4 C5 C6 119.5(7) . . ?
C4 C5 H5 120.2 . . ?
C6 C5 H5 120.2 . . ?
C1 C6 C5 121.8(6) . . ?
C1 C6 H6 119.1 . . ?
C5 C6 H6 119.1 . . ?
C12 C7 C8 118.9(6) . . ?
C12 C7 P1 121.9(4) . . ?
C8 C7 P1 119.1(5) . . ?
C7 C8 C9 119.4(7) . . ?
C7 C8 H8 120.3 . . ?
C9 C8 H8 120.3 . . ?
C10 C9 C8 120.2(9) . . ?
C10 C9 H9 119.9 . . ?
C8 C9 H9 119.9 . . ?
C11 C10 C9 120.2(9) . . ?
C11 C10 H10 119.9 . . ?
C9 C10 H10 119.9 . . ?
C10 C11 C12 120.8(9) . . ?
C10 C11 H11 119.6 . . ?
C12 C11 H11 119.6 . . ?
C7 C12 C11 120.5(7) . . ?
C7 C12 H12 119.8 . . ?
C11 C12 H12 119.8 . . ?
Si1 C13 H13A 109.5 . . ?
Si1 C13 H13B 109.5 . . ?
H13A C13 H13B 109.5 . . ?
Si1 C13 H13C 109.5 . . ?
H13A C13 H13C 109.5 . . ?
H13B C13 H13C 109.5 . . ?
Si1 C14 H14A 109.5 . . ?
Si1 C14 H14B 109.5 . . ?
H14A C14 H14B 109.5 . . ?
Si1 C14 H14C 109.5 . . ?
H14A C14 H14C 109.5 . . ?
H14B C14 H14C 109.5 . . ?
Si1 C15 H15A 109.5 . . ?
Si1 C15 H15B 109.5 . . ?
H15A C15 H15B 109.5 . . ?
Si1 C15 H15C 109.5 . . ?
H15A C15 H15C 109.5 . . ?
H15B C15 H15C 109.5 . . ?
C17 C16 P1 124.8(4) . . ?
C17 C16 H16 117.6 . . ?
P1 C16 H16 117.6 . . ?
C16 C17 N2 119.6(4) . . ?
C16 C17 C18 122.8(4) . . ?
N2 C17 C18 117.5(4) . . ?
C19 C18 C17 121.6(5) . . ?
C19 C18 H18 119.2 . . ?
C17 C18 H18 119.2 . . ?
C18 C19 C20 119.8(5) . . ?
C18 C19 H19 120.1 . . ?
C20 C19 H19 120.1 . . ?
C21 C20 C19 118.1(5) . . ?
C21 C20 H20 121.0 . . ?
C19 C20 H20 121.0 . . ?
C20 C21 N2 123.3(4) . . ?
C20 C21 P2 120.8(4) . . ?
N2 C21 P2 115.6(3) . . ?
C27 C22 C23 118.9(5) . . ?
C27 C22 P2 119.2(4) . . ?
C23 C22 P2 121.6(4) . . ?
C24 C23 C22 120.7(5) . . ?
C24 C23 H23 119.7 . . ?
C22 C23 H23 119.7 . . ?
C25 C24 C23 119.8(5) . . ?
C25 C24 H24 120.1 . . ?
C23 C24 H24 120.1 . . ?
C24 C25 C26 120.9(6) . . ?
C24 C25 H25 119.6 . . ?
C26 C25 H25 119.6 . . ?
C25 C26 C27 119.6(6) . . ?
C25 C26 H26 120.2 . . ?
C27 C26 H26 120.2 . . ?
C22 C27 C26 120.2(5) . . ?
C22 C27 H27 119.9 . . ?
C26 C27 H27 119.9 . . ?
C29 C28 C33 118.6(5) . . ?
C29 C28 P2 120.1(4) . . ?
C33 C28 P2 121.1(4) . . ?
C30 C29 C28 120.8(6) . . ?
C30 C29 H29 119.6 . . ?
C28 C29 H29 119.6 . . ?
C29 C30 C31 119.9(6) . . ?
C29 C30 H30 120.0 . . ?
C31 C30 H30 120.0 . . ?
C32 C31 C30 120.1(6) . . ?
C32 C31 H31 120.0 . . ?
C30 C31 H31 120.0 . . ?
C31 C32 C33 120.9(6) . . ?
C31 C32 H32 119.5 . . ?
C33 C32 H32 119.5 . . ?
C32 C33 C28 119.6(6) . . ?
C32 C33 H33 120.2 . . ?
C28 C33 H33 120.2 . . ?
C35 C34 C39 115.7(5) . . ?
C35 C34 N3 124.7(5) . . ?
C39 C34 N3 119.5(4) . . ?
C34 C35 C36 121.5(6) . . ?
C34 C35 H35 119.3 . . ?
C36 C35 H35 119.3 . . ?
C37 C36 C35 122.4(6) . . ?
C37 C36 H36 118.8 . . ?
C35 C36 H36 118.8 . . ?
C38 C37 C36 116.5(6) . . ?
C38 C37 C40 121.1(6) . . ?
C36 C37 C40 122.3(6) . . ?
C37 C38 C39 122.0(6) . . ?
C37 C38 H38 119.0 . . ?
C39 C38 H38 119.0 . . ?
C34 C39 C38 121.8(6) . . ?
C34 C39 H39 119.1 . . ?
C38 C39 H39 119.1 . . ?
C37 C40 H40A 109.5 . . ?
C37 C40 H40B 109.5 . . ?
H40A C40 H40B 109.5 . . ?
C37 C40 H40C 109.5 . . ?
H40A C40 H40C 109.5 . . ?
H40B C40 H40C 109.5 . . ?
Si2 C41 H41A 109.5 . . ?
Si2 C41 H41B 109.5 . . ?
H41A C41 H41B 109.5 . . ?
Si2 C41 H41C 109.5 . . ?
H41A C41 H41C 109.5 . . ?
H41B C41 H41C 109.5 . . ?
Si2 C42 H42A 109.5 . . ?
Si2 C42 H42B 109.5 . . ?
H42A C42 H42B 109.5 . . ?
Si2 C42 H42C 109.5 . . ?
H42A C42 H42C 109.5 . . ?
H42B C42 H42C 109.5 . . ?
Si2 C43 H43A 109.5 . . ?
Si2 C43 H43B 109.5 . . ?
H43A C43 H43B 109.5 . . ?
Si2 C43 H43C 109.5 . . ?
H43A C43 H43C 109.5 . . ?
H43B C43 H43C 109.5 . . ?
Si3 C44 H44A 109.5 . . ?
Si3 C44 H44B 109.5 . . ?
H44A C44 H44B 109.5 . . ?
Si3 C44 H44C 109.5 . . ?
H44A C44 H44C 109.5 . . ?
H44B C44 H44C 109.5 . . ?
Si3 C45 H45A 109.5 . . ?
Si3 C45 H45B 109.5 . . ?
H45A C45 H45B 109.5 . . ?
Si3 C45 H45C 109.5 . . ?
H45A C45 H45C 109.5 . . ?
H45B C45 H45C 109.5 . . ?
Si3 C46 H46A 109.5 . . ?
Si3 C46 H46B 109.5 . . ?
H46A C46 H46B 109.5 . . ?
Si3 C46 H46C 109.5 . . ?
H46A C46 H46C 109.5 . . ?
H46B C46 H46C 109.5 . . ?
C49 C49 C47 105.8(13) 2_767 . ?
C49 C49 H49A 110.6 2_767 . ?
C47 C49 H49A 110.6 . . ?
C49 C49 H49B 110.6 2_767 . ?
C47 C49 H49B 110.6 . . ?
H49A C49 H49B 108.7 . . ?
C49 C47 C48 112.0(13) . . ?
C49 C47 H47A 109.2 . . ?
C48 C47 H47A 109.2 . . ?
C49 C47 H47B 109.2 . . ?
C48 C47 H47B 109.2 . . ?
H47A C47 H47B 107.9 . . ?
C47 C48 H48A 109.5 . . ?
C47 C48 H48B 109.5 . . ?
H48A C48 H48B 109.5 . . ?
C47 C48 H48C 109.5 . . ?
H48A C48 H48C 109.5 . . ?
H48B C48 H48C 109.5 . . ?

loop_
_geom_bond_atom_site_label_1
_geom_bond_atom_site_label_2
_geom_bond_distance
_geom_bond_site_symmetry_2
_geom_bond_publ_flag
Sn1 N4 2.108(4) . ?
Sn1 N2 2.209(4) . ?
Sn1 N3 2.239(4) . ?
P1 N1 1.539(4) . ?
P1 C16 1.733(5) . ?
P1 C7 1.808(5) . ?
P1 C1 1.811(5) . ?
P2 N3 1.597(4) . ?
P2 C21 1.786(5) . ?
P2 C28 1.787(5) . ?
P2 C22 1.797(5) . ?
Si1 N1 1.664(4) . ?
Si1 C13 1.844(7) . ?
Si1 C15 1.858(6) . ?
Si1 C14 1.872(6) . ?
Si2 N4 1.724(4) . ?
Si2 C43 1.847(6) . ?
Si2 C41 1.849(6) . ?
Si2 C42 1.867(6) . ?
Si3 N4 1.720(4) . ?
Si3 C44 1.841(6) . ?
Si3 C46 1.844(9) . ?
Si3 C45 1.847(9) . ?
N2 C21 1.357(6) . ?
N2 C17 1.378(6) . ?
N3 C34 1.417(6) . ?
C1 C2 1.343(7) . ?
C1 C6 1.362(7) . ?
C2 C3 1.384(8) . ?
C2 H2 0.9300 . ?
C3 C4 1.315(9) . ?
C3 H3 0.9300 . ?
C4 C5 1.338(9) . ?
C4 H4 0.9300 . ?
C5 C6 1.377(8) . ?
C5 H5 0.9300 . ?
C6 H6 0.9300 . ?
C7 C12 1.373(7) . ?
C7 C8 1.378(8) . ?
C8 C9 1.396(10) . ?
C8 H8 0.9300 . ?
C9 C10 1.362(13) . ?
C9 H9 0.9300 . ?
C10 C11 1.338(13) . ?
C10 H10 0.9300 . ?
C11 C12 1.376(9) . ?
C11 H11 0.9300 . ?
C12 H12 0.9300 . ?
C13 H13A 0.9600 . ?
C13 H13B 0.9600 . ?
C13 H13C 0.9600 . ?
C14 H14A 0.9600 . ?
C14 H14B 0.9600 . ?
C14 H14C 0.9600 . ?
C15 H15A 0.9600 . ?
C15 H15B 0.9600 . ?
C15 H15C 0.9600 . ?
C16 C17 1.374(6) . ?
C16 H16 0.9300 . ?
C17 C18 1.416(7) . ?
C18 C19 1.339(7) . ?
C18 H18 0.9300 . ?
C19 C20 1.404(7) . ?
C19 H19 0.9300 . ?
C20 C21 1.347(7) . ?
C20 H20 0.9300 . ?
C22 C27 1.362(7) . ?
C22 C23 1.375(6) . ?
C23 C24 1.366(6) . ?
C23 H23 0.9300 . ?
C24 C25 1.346(8) . ?
C24 H24 0.9300 . ?
C25 C26 1.357(9) . ?
C25 H25 0.9300 . ?
C26 C27 1.378(8) . ?
C26 H26 0.9300 . ?
C27 H27 0.9300 . ?
C28 C29 1.374(7) . ?
C28 C33 1.377(7) . ?
C29 C30 1.361(8) . ?
C29 H29 0.9300 . ?
C30 C31 1.361(9) . ?
C30 H30 0.9300 . ?
C31 C32 1.342(9) . ?
C31 H31 0.9300 . ?
C32 C33 1.373(8) . ?
C32 H32 0.9300 . ?
C33 H33 0.9300 . ?
C34 C35 1.348(7) . ?
C34 C39 1.365(7) . ?
C35 C36 1.379(8) . ?
C35 H35 0.9300 . ?
C36 C37 1.341(8) . ?
C36 H36 0.9300 . ?
C37 C38 1.334(8) . ?
C37 C40 1.515(8) . ?
C38 C39 1.379(8) . ?
C38 H38 0.9300 . ?
C39 H39 0.9300 . ?
C40 H40A 0.9600 . ?
C40 H40B 0.9600 . ?
C40 H40C 0.9600 . ?
C41 H41A 0.9600 . ?
C41 H41B 0.9600 . ?
C41 H41C 0.9600 . ?
C42 H42A 0.9600 . ?
C42 H42B 0.9600 . ?
C42 H42C 0.9600 . ?
C43 H43A 0.9600 . ?
C43 H43B 0.9600 . ?
C43 H43C 0.9600 . ?
C44 H44A 0.9600 . ?
C44 H44B 0.9600 . ?
C44 H44C 0.9600 . ?
C45 H45A 0.9600 . ?
C45 H45B 0.9600 . ?
C45 H45C 0.9600 . ?
C46 H46A 0.9600 . ?
C46 H46B 0.9600 . ?
C46 H46C 0.9600 . ?
C49 C49 1.343(19) 2_767 ?
C49 C47 1.477(9) . ?
C49 H49A 0.9700 . ?
C49 H49B 0.9700 . ?
C47 C48 1.480(9) . ?
C47 H47A 0.9700 . ?
C47 H47B 0.9700 . ?
C48 H48A 0.9600 . ?
C48 H48B 0.9600 . ?
C48 H48C 0.9600 . ?

loop_
_geom_torsion_atom_site_label_1
_geom_torsion_atom_site_label_2
_geom_torsion_atom_site_label_3
_geom_torsion_atom_site_label_4
_geom_torsion
_geom_torsion_site_symmetry_1
_geom_torsion_site_symmetry_2
_geom_torsion_site_symmetry_3
_geom_torsion_site_symmetry_4
_geom_torsion_publ_flag
C16 P1 N1 Si1 63.5(5) . . . . ?
C7 P1 N1 Si1 -174.7(4) . . . . ?
C1 P1 N1 Si1 -60.9(5) . . . . ?
C13 Si1 N1 P1 -86.2(5) . . . . ?
C15 Si1 N1 P1 154.8(4) . . . . ?
C14 Si1 N1 P1 34.9(5) . . . . ?
N4 Sn1 N2 C21 -119.6(3) . . . . ?
N3 Sn1 N2 C21 -20.4(3) . . . . ?
N4 Sn1 N2 C17 74.7(3) . . . . ?
N3 Sn1 N2 C17 173.9(3) . . . . ?
C21 P2 N3 C34 166.4(4) . . . . ?
C28 P2 N3 C34 45.6(5) . . . . ?
C22 P2 N3 C34 -79.0(4) . . . . ?
C21 P2 N3 Sn1 -29.9(3) . . . . ?
C28 P2 N3 Sn1 -150.6(2) . . . . ?
C22 P2 N3 Sn1 84.8(3) . . . . ?
N4 Sn1 N3 C34 -66.5(3) . . . . ?
N2 Sn1 N3 C34 -167.3(4) . . . . ?
N4 Sn1 N3 P2 129.3(2) . . . . ?
N2 Sn1 N3 P2 28.5(2) . . . . ?
C44 Si3 N4 Si2 -33.5(4) . . . . ?
C46 Si3 N4 Si2 86.4(5) . . . . ?
C45 Si3 N4 Si2 -151.9(4) . . . . ?
C44 Si3 N4 Sn1 147.8(3) . . . . ?
C46 Si3 N4 Sn1 -92.3(4) . . . . ?
C45 Si3 N4 Sn1 29.3(4) . . . . ?
C43 Si2 N4 Si3 77.3(4) . . . . ?
C41 Si2 N4 Si3 -163.1(3) . . . . ?
C42 Si2 N4 Si3 -43.8(4) . . . . ?
C43 Si2 N4 Sn1 -104.2(3) . . . . ?
C41 Si2 N4 Sn1 15.4(4) . . . . ?
C42 Si2 N4 Sn1 134.8(3) . . . . ?
N2 Sn1 N4 Si3 -156.2(2) . . . . ?
N3 Sn1 N4 Si3 124.0(2) . . . . ?
N2 Sn1 N4 Si2 25.2(3) . . . . ?
N3 Sn1 N4 Si2 -54.7(3) . . . . ?
N1 P1 C1 C2 106.3(5) . . . . ?
C16 P1 C1 C2 -26.5(5) . . . . ?
C7 P1 C1 C2 -138.3(5) . . . . ?
N1 P1 C1 C6 -66.7(5) . . . . ?
C16 P1 C1 C6 160.5(4) . . . . ?
C7 P1 C1 C6 48.7(5) . . . . ?
C6 C1 C2 C3 0.6(9) . . . . ?
P1 C1 C2 C3 -172.6(5) . . . . ?
C1 C2 C3 C4 1.2(11) . . . . ?
C2 C3 C4 C5 -2.9(11) . . . . ?
C3 C4 C5 C6 2.9(11) . . . . ?
C2 C1 C6 C5 -0.6(9) . . . . ?
P1 C1 C6 C5 173.0(5) . . . . ?
C4 C5 C6 C1 -1.1(11) . . . . ?
N1 P1 C7 C12 -149.2(4) . . . . ?
C16 P1 C7 C12 -18.6(5) . . . . ?
C1 P1 C7 C12 92.2(4) . . . . ?
N1 P1 C7 C8 31.6(5) . . . . ?
C16 P1 C7 C8 162.2(4) . . . . ?
C1 P1 C7 C8 -87.0(4) . . . . ?
C12 C7 C8 C9 -1.5(8) . . . . ?
P1 C7 C8 C9 177.8(5) . . . . ?
C7 C8 C9 C10 2.0(11) . . . . ?
C8 C9 C10 C11 -1.2(13) . . . . ?
C9 C10 C11 C12 0.1(13) . . . . ?
C8 C7 C12 C11 0.4(8) . . . . ?
P1 C7 C12 C11 -178.8(5) . . . . ?
C10 C11 C12 C7 0.3(11) . . . . ?
N1 P1 C16 C17 58.0(5) . . . . ?
C7 P1 C16 C17 -64.2(5) . . . . ?
C1 P1 C16 C17 -174.6(4) . . . . ?
P1 C16 C17 N2 169.2(3) . . . . ?
P1 C16 C17 C18 -9.4(7) . . . . ?
C21 N2 C17 C16 179.7(4) . . . . ?
Sn1 N2 C17 C16 -14.6(5) . . . . ?
C21 N2 C17 C18 -1.6(6) . . . . ?
Sn1 N2 C17 C18 164.1(3) . . . . ?
C16 C17 C18 C19 -179.5(5) . . . . ?
N2 C17 C18 C19 1.9(7) . . . . ?
C17 C18 C19 C20 -0.6(8) . . . . ?
C18 C19 C20 C21 -1.0(8) . . . . ?
C19 C20 C21 N2 1.3(8) . . . . ?
C19 C20 C21 P2 -172.6(4) . . . . ?
C17 N2 C21 C20 0.1(7) . . . . ?
Sn1 N2 C21 C20 -165.6(4) . . . . ?
C17 N2 C21 P2 174.2(3) . . . . ?
Sn1 N2 C21 P2 8.5(5) . . . . ?
N3 P2 C21 C20 -171.5(4) . . . . ?
C28 P2 C21 C20 -47.5(5) . . . . ?
C22 P2 C21 C20 68.0(5) . . . . ?
N3 P2 C21 N2 14.2(4) . . . . ?
C28 P2 C21 N2 138.2(3) . . . . ?
C22 P2 C21 N2 -106.3(4) . . . . ?
N3 P2 C22 C27 -14.8(5) . . . . ?
C21 P2 C22 C27 98.7(5) . . . . ?
C28 P2 C22 C27 -143.6(5) . . . . ?
N3 P2 C22 C23 171.2(4) . . . . ?
C21 P2 C22 C23 -75.4(5) . . . . ?
C28 P2 C22 C23 42.4(5) . . . . ?
C27 C22 C23 C24 0.7(8) . . . . ?
P2 C22 C23 C24 174.8(4) . . . . ?
C22 C23 C24 C25 0.3(8) . . . . ?
C23 C24 C25 C26 -0.8(10) . . . . ?
C24 C25 C26 C27 0.4(12) . . . . ?
C23 C22 C27 C26 -1.2(10) . . . . ?
P2 C22 C27 C26 -175.4(6) . . . . ?
C25 C26 C27 C22 0.6(12) . . . . ?
N3 P2 C28 C29 -91.5(4) . . . . ?
C21 P2 C28 C29 151.5(4) . . . . ?
C22 P2 C28 C29 36.7(5) . . . . ?
N3 P2 C28 C33 84.7(5) . . . . ?
C21 P2 C28 C33 -32.4(5) . . . . ?
C22 P2 C28 C33 -147.1(4) . . . . ?
C33 C28 C29 C30 -1.1(8) . . . . ?
P2 C28 C29 C30 175.2(5) . . . . ?
C28 C29 C30 C31 1.3(10) . . . . ?
C29 C30 C31 C32 -0.2(11) . . . . ?
C30 C31 C32 C33 -1.1(10) . . . . ?
C31 C32 C33 C28 1.3(9) . . . . ?
C29 C28 C33 C32 -0.2(8) . . . . ?
P2 C28 C33 C32 -176.5(4) . . . . ?
P2 N3 C34 C35 39.6(8) . . . . ?
Sn1 N3 C34 C35 -123.2(6) . . . . ?
P2 N3 C34 C39 -143.7(5) . . . . ?
Sn1 N3 C34 C39 53.5(6) . . . . ?
C39 C34 C35 C36 4.3(11) . . . . ?
N3 C34 C35 C36 -178.8(7) . . . . ?
C34 C35 C36 C37 -3.7(13) . . . . ?
C35 C36 C37 C38 1.0(12) . . . . ?
C35 C36 C37 C40 178.2(7) . . . . ?
C36 C37 C38 C39 0.6(11) . . . . ?
C40 C37 C38 C39 -176.7(6) . . . . ?
C35 C34 C39 C38 -2.8(9) . . . . ?
N3 C34 C39 C38 -179.8(6) . . . . ?
C37 C38 C39 C34 0.3(11) . . . . ?
C49 C49 C47 C48 175.9(15) 2_767 . . . ?
